data_7711121
loop_
_publ_author_name
'Hou, Ying'
'Li, Hongyi'
'Wu, Hongping'
'Yu, Hongwei'
'Hu, Zhanggui'
'Wang, Jiyang'
'Wu, Yicheng'

_publ_section_title
;
 Ba2[WO3F(IO3)][WO3F2]: The First Polar Fluorinated Tungsten Iodate
 Featuring the Direct W-O-I Bond
;
_journal_name_full 'Dalton Transactions'
_journal_paper_doi 10.1039/D2DT02085H
_journal_year 2022
_chemical_formula_sum 'Ba2 F3 I O9 W2'
_chemical_formula_weight 970.28
_space_group_crystal_system monoclinic
_space_group_IT_number 9
_space_group_name_Hall 'C -2yc'
_space_group_name_H-M_alt 'C 1 c 1'
_audit_creation_method SHELXL-2018/3
_audit_update_record
;
2022-08-20 deposited with the CCDC.	2022-09-01 downloaded from the CCDC.
;
_cell_angle_alpha 90
_cell_angle_beta 120.89(2)
_cell_angle_gamma 90
_cell_formula_units_Z 4
_cell_length_a 7.691(6)
_cell_length_b 20.655(13)
_cell_length_c 7.418(5)
_cell_measurement_reflns_used 3158
_cell_measurement_temperature 273(2)
_cell_measurement_theta_max 27.28
_cell_measurement_theta_min 3.24
_cell_volume 1011.3(12)
_computing_structure_refinement 'SHELXL-2018/3 (Sheldrick, 2018)'
_computing_structure_solution 'SHELXT 2014/5 (Sheldrick, 2014)'
_diffrn_ambient_temperature 273(2)
_diffrn_measured_fraction_theta_full 1.000
_diffrn_measured_fraction_theta_max 1.000
_diffrn_measurement_device_type 'CCD area detector'
_diffrn_measurement_method 'phi and omega scans'
_diffrn_radiation_type MoK\a
_diffrn_radiation_wavelength 0.71073
_diffrn_reflns_av_R_equivalents 0.0674
_diffrn_reflns_av_unetI/netI 0.0607
_diffrn_reflns_Laue_measured_fraction_full 1.000
_diffrn_reflns_Laue_measured_fraction_max 1.000
_diffrn_reflns_limit_h_max 9
_diffrn_reflns_limit_h_min -9
_diffrn_reflns_limit_k_max 25
_diffrn_reflns_limit_k_min -25
_diffrn_reflns_limit_l_max 9
_diffrn_reflns_limit_l_min -9
_diffrn_reflns_number 9200
_diffrn_reflns_point_group_measured_fraction_full 0.999
_diffrn_reflns_point_group_measured_fraction_max 0.999
_diffrn_reflns_theta_full 25.242
_diffrn_reflns_theta_max 25.999
_diffrn_reflns_theta_min 1.972
_exptl_absorpt_coefficient_mu 33.492
_exptl_absorpt_correction_type multi-scan
_exptl_crystal_colour colorless
_exptl_crystal_density_diffrn 6.373
_exptl_crystal_description block
_exptl_crystal_F_000 1648
_exptl_crystal_size_max 0.056
_exptl_crystal_size_mid 0.046
_exptl_crystal_size_min 0.027
_exptl_transmission_factor_max 0.0468
_exptl_transmission_factor_min 0.0197
_refine_diff_density_max 1.583
_refine_diff_density_min -1.238
_refine_diff_density_rms 0.296
_refine_ls_abs_structure_details
;
 Flack x determined using 796 quotients [(I+)-(I-)]/[(I+)+(I-)]
 (Parsons, Flack and Wagner, Acta Cryst. B69 (2013) 249-259).
;
_refine_ls_abs_structure_Flack 0.017(11)
_refine_ls_extinction_method none
_refine_ls_goodness_of_fit_ref 1.046
_refine_ls_hydrogen_treatment undef
_refine_ls_matrix_type full
_refine_ls_number_parameters 154
_refine_ls_number_reflns 1988
_refine_ls_number_restraints 2
_refine_ls_restrained_S_all 1.045
_refine_ls_R_factor_all 0.0412
_refine_ls_R_factor_gt 0.0346
_refine_ls_shift/su_max 0.000
_refine_ls_shift/su_mean 0.000
_refine_ls_structure_factor_coef Fsqd
_refine_ls_weighting_details 'w=1/[\s^2^(Fo^2^)+(0.0105P)^2^+0.2293P] where P=(Fo^2^+2Fc^2^)/3'
_refine_ls_weighting_scheme calc
_refine_ls_wR_factor_gt 0.0571
_refine_ls_wR_factor_ref 0.0597
_reflns_Friedel_coverage 0.986
_reflns_Friedel_fraction_full 0.998
_reflns_Friedel_fraction_max 0.998
_reflns_number_gt 1818
_reflns_number_total 1988
_reflns_threshold_expression 'I > 2\s(I)'
_cod_data_source_file d2dt02085h2.cif
_cod_data_source_block 1_a
_cod_original_sg_symbol_H-M 'C c'
_cod_database_code 7711121
_shelx_shelxl_version_number 2018/3
_shelx_space_group_comment
;
The symmetry employed for this shelxl refinement is uniquely defined
by the following loop, which should always be used as a source of
symmetry information in preference to the above space-group names.
They are only intended as comments.
;

loop_
_space_group_symop_operation_xyz
'x, y, z'
'x, -y, z+1/2'
'x+1/2, y+1/2, z'
'x+1/2, -y+1/2, z+1/2'

loop_
_atom_site_label
_atom_site_type_symbol
_atom_site_fract_x
_atom_site_fract_y
_atom_site_fract_z
_atom_site_U_iso_or_equiv
_atom_site_adp_type
_atom_site_occupancy
_atom_site_site_symmetry_order
_atom_site_calc_flag
_atom_site_refinement_flags_posn
_atom_site_refinement_flags_adp
_atom_site_refinement_flags_occupancy
_atom_site_disorder_assembly
_atom_site_disorder_group
W1 W 0.70026(15) 0.51184(5) 0.59068(15) 0.0230(2) Uani 1 1 d . . . . .
W2 W 0.28901(17) 0.75480(6) 0.39568(17) 0.0331(3) Uani 1 1 d . . . . .
Ba1 Ba 0.1527(2) 0.57479(7) 0.1208(2) 0.0259(4) Uani 1 1 d . . . . .
Ba2 Ba 0.3262(2) 0.82200(8) 0.9465(2) 0.0327(4) Uani 1 1 d . . . . .
I1 I 0.3853(3) 0.39332(8) 0.2561(3) 0.0277(4) Uani 1 1 d . . . . .
F1 F 0.825(2) 0.4210(6) 0.697(2) 0.030(4) Uani 1 1 d . . . . .
F2 F 0.176(3) 0.6698(7) 0.382(3) 0.042(4) Uani 1 1 d . . . . .
F3 F 0.388(2) 0.7186(8) 0.218(3) 0.045(4) Uani 1 1 d . . . . .
O1 O 0.374(2) 0.8349(7) 0.359(2) 0.021(4) Uani 1 1 d . . . . .
O2 O 0.557(2) 0.5800(7) 0.451(3) 0.022(4) Uani 1 1 d . . . . .
O3 O 0.688(3) 0.5236(7) 0.831(3) 0.026(4) Uani 1 1 d . . . . .
O4 O 0.033(3) 0.7693(8) 0.125(3) 0.038(5) Uani 1 1 d . . . . .
O5 O 0.170(3) 0.7841(8) 0.540(3) 0.033(5) Uani 1 1 d . . . . .
O6 O 0.215(3) 0.3439(8) 0.291(3) 0.035(5) Uani 1 1 d . . . . .
O7 O 0.229(3) 0.4494(7) 0.051(3) 0.027(4) Uani 1 1 d . . . . .
O8 O 0.442(3) 0.4495(8) 0.477(3) 0.033(5) Uani 1 1 d . . . . .
O9 O 0.946(2) 0.5394(8) 0.689(3) 0.026(4) Uani 1 1 d . . . . .

loop_
_atom_site_aniso_label
_atom_site_aniso_U_11
_atom_site_aniso_U_22
_atom_site_aniso_U_33
_atom_site_aniso_U_23
_atom_site_aniso_U_13
_atom_site_aniso_U_12
W1 0.0256(6) 0.0270(5) 0.0170(5) -0.0007(5) 0.0115(4) 0.0011(5)
W2 0.0255(6) 0.0362(7) 0.0232(6) 0.0013(6) 0.0021(5) 0.0044(6)
Ba1 0.0242(9) 0.0273(9) 0.0227(9) -0.0024(7) 0.0095(7) 0.0027(7)
Ba2 0.0297(10) 0.0437(10) 0.0235(9) 0.0033(8) 0.0128(8) 0.0021(8)
I1 0.0285(10) 0.0264(9) 0.0320(10) 0.0011(8) 0.0181(8) 0.0008(8)
F1 0.040(9) 0.017(7) 0.029(9) -0.003(6) 0.015(8) 0.004(6)
F2 0.054(11) 0.036(10) 0.044(12) -0.011(8) 0.032(10) -0.010(8)
F3 0.045(11) 0.052(11) 0.041(11) 0.004(8) 0.025(9) 0.005(9)
O1 0.017(8) 0.016(9) 0.021(9) -0.001(7) 0.004(7) -0.009(7)
O2 0.021(9) 0.020(9) 0.020(9) -0.001(7) 0.007(8) -0.006(7)
O3 0.024(9) 0.031(11) 0.024(10) 0.006(8) 0.013(8) 0.010(8)
O4 0.030(10) 0.046(13) 0.020(10) 0.001(9) 0.000(8) 0.015(10)
O5 0.036(11) 0.032(10) 0.039(13) -0.012(9) 0.025(11) -0.001(9)
O6 0.028(10) 0.032(11) 0.049(14) 0.008(9) 0.021(10) -0.009(8)
O7 0.023(9) 0.023(9) 0.017(10) 0.000(8) -0.002(8) 0.001(8)
O8 0.034(11) 0.044(12) 0.029(12) -0.018(9) 0.021(10) -0.021(9)
O9 0.014(9) 0.026(9) 0.032(11) -0.010(8) 0.008(8) -0.002(7)

loop_
_atom_type_symbol
_atom_type_description
_atom_type_scat_dispersion_real
_atom_type_scat_dispersion_imag
_atom_type_scat_source
Ba Ba -0.3244 2.2819 'International Tables Vol C Tables 4.2.6.8 and 6.1.1.4'
F F 0.0171 0.0103 'International Tables Vol C Tables 4.2.6.8 and 6.1.1.4'
I I -0.4742 1.8119 'International Tables Vol C Tables 4.2.6.8 and 6.1.1.4'
O O 0.0106 0.0060 'International Tables Vol C Tables 4.2.6.8 and 6.1.1.4'
W W -0.8490 6.8722 'International Tables Vol C Tables 4.2.6.8 and 6.1.1.4'

loop_
_geom_angle_atom_site_label_1
_geom_angle_atom_site_label_2
_geom_angle_atom_site_label_3
_geom_angle
_geom_angle_site_symmetry_1
_geom_angle_site_symmetry_3
_geom_angle_publ_flag
O9 W1 O2 101.6(8) . . ?
O9 W1 O3 97.8(8) . . ?
O2 W1 O3 97.8(7) . . ?
O9 W1 O3 91.4(7) . 2_564 ?
O2 W1 O3 91.2(7) . 2_564 ?
O3 W1 O3 165.5(4) . 2_564 ?
O9 W1 F1 86.9(7) . . ?
O2 W1 F1 167.8(7) . . ?
O3 W1 F1 89.6(6) . . ?
O3 W1 F1 79.7(6) 2_564 . ?
O9 W1 O8 162.2(7) . . ?
O2 W1 O8 94.4(7) . . ?
O3 W1 O8 87.8(7) . . ?
O3 W1 O8 80.2(7) 2_564 . ?
F1 W1 O8 76.2(7) . . ?
O9 W1 Ba1 50.6(5) . 2_665 ?
O2 W1 Ba1 133.3(5) . 2_665 ?
O3 W1 Ba1 120.0(5) . 2_665 ?
O3 W1 Ba1 58.6(5) 2_564 2_665 ?
F1 W1 Ba1 47.4(4) . 2_665 ?
O8 W1 Ba1 112.1(5) . 2_665 ?
O9 W1 Ba2 56.7(6) . 4_564 ?
O2 W1 Ba2 45.2(5) . 4_564 ?
O3 W1 Ba2 107.1(5) . 4_564 ?
O3 W1 Ba2 87.3(5) 2_564 4_564 ?
F1 W1 Ba2 141.0(4) . 4_564 ?
O8 W1 Ba2 137.6(5) . 4_564 ?
Ba1 W1 Ba2 94.71(6) 2_665 4_564 ?
O9 W1 Ba1 41.6(6) . 1_656 ?
O2 W1 Ba1 106.9(5) . 1_656 ?
O3 W1 Ba1 56.2(5) . 1_656 ?
O3 W1 Ba1 131.5(5) 2_564 1_656 ?
F1 W1 Ba1 85.3(4) . 1_656 ?
O8 W1 Ba1 139.7(5) . 1_656 ?
Ba1 W1 Ba1 77.45(6) 2_665 1_656 ?
Ba2 W1 Ba1 76.25(5) 4_564 1_656 ?
O5 W2 O4 97.5(9) . 4_565 ?
O5 W2 O1 96.4(7) . . ?
O4 W2 O1 96.1(7) 4_565 . ?
O5 W2 F2 89.2(7) . . ?
O4 W2 F2 91.3(7) 4_565 . ?
O1 W2 F2 170.0(7) . . ?
O5 W2 F3 173.5(8) . . ?
O4 W2 F3 87.4(8) 4_565 . ?
O1 W2 F3 87.3(7) . . ?
F2 W2 F3 86.4(7) . . ?
O5 W2 O4 90.5(8) . . ?
O4 W2 O4 170.8(8) 4_565 . ?
O1 W2 O4 87.6(7) . . ?
F2 W2 O4 84.2(7) . . ?
F3 W2 O4 84.3(8) . . ?
O5 W2 Ba2 133.3(6) . 1_554 ?
O4 W2 Ba2 114.4(6) 4_565 1_554 ?
O1 W2 Ba2 49.1(5) . 1_554 ?
F2 W2 Ba2 121.5(5) . 1_554 ?
F3 W2 Ba2 46.9(5) . 1_554 ?
O4 W2 Ba2 62.1(6) . 1_554 ?
F2 Ba1 O1 75.8(5) . 4_464 ?
F2 Ba1 O7 150.9(5) . . ?
O1 Ba1 O7 131.9(5) 4_464 . ?
F2 Ba1 O2 73.1(5) . . ?
O1 Ba1 O2 134.7(4) 4_464 . ?
O7 Ba1 O2 87.2(5) . . ?
F2 Ba1 O9 142.0(5) . 1_454 ?
O1 Ba1 O9 66.2(5) 4_464 1_454 ?
O7 Ba1 O9 66.3(5) . 1_454 ?
O2 Ba1 O9 136.2(5) . 1_454 ?
F2 Ba1 F1 64.9(4) . 2_464 ?
O1 Ba1 F1 70.9(4) 4_464 2_464 ?
O7 Ba1 F1 111.1(5) . 2_464 ?
O2 Ba1 F1 121.4(5) . 2_464 ?
O9 Ba1 F1 101.1(4) 1_454 2_464 ?
F2 Ba1 O8 126.6(5) . 2_564 ?
O1 Ba1 O8 108.5(5) 4_464 2_564 ?
O7 Ba1 O8 60.1(5) . 2_564 ?
O2 Ba1 O8 67.7(5) . 2_564 ?
O9 Ba1 O8 68.9(5) 1_454 2_564 ?
F1 Ba1 O8 168.4(5) 2_464 2_564 ?
F2 Ba1 O7 56.5(5) . 2_565 ?
O1 Ba1 O7 121.6(5) 4_464 2_565 ?
O7 Ba1 O7 95.7(4) . 2_565 ?
O2 Ba1 O7 63.2(5) . 2_565 ?
O9 Ba1 O7 148.6(4) 1_454 2_565 ?
F1 Ba1 O7 60.0(4) 2_464 2_565 ?
O8 Ba1 O7 125.8(5) 2_564 2_565 ?
F2 Ba1 O9 107.2(5) . 2_464 ?
O1 Ba1 O9 111.1(4) 4_464 2_464 ?
O7 Ba1 O9 58.8(5) . 2_464 ?
O2 Ba1 O9 109.0(4) . 2_464 ?
O9 Ba1 O9 87.1(3) 1_454 2_464 ?
F1 Ba1 O9 53.0(4) 2_464 2_464 ?
O8 Ba1 O9 118.9(5) 2_564 2_464 ?
O7 Ba1 O9 61.5(4) 2_565 2_464 ?
F2 Ba1 O6 100.7(4) . 2_564 ?
O1 Ba1 O6 58.1(5) 4_464 2_564 ?
O7 Ba1 O6 102.7(5) . 2_564 ?
O2 Ba1 O6 96.5(5) . 2_564 ?
O9 Ba1 O6 59.3(5) 1_454 2_564 ?
F1 Ba1 O6 129.0(4) 2_464 2_564 ?
O8 Ba1 O6 51.7(5) 2_564 2_564 ?
O7 Ba1 O6 152.0(5) 2_565 2_564 ?
O9 Ba1 O6 146.5(5) 2_464 2_564 ?
F2 Ba1 O3 110.9(5) . 1_454 ?
O1 Ba1 O3 64.0(4) 4_464 1_454 ?
O7 Ba1 O3 80.8(5) . 1_454 ?
O2 Ba1 O3 159.6(4) . 1_454 ?
O9 Ba1 O3 52.0(4) 1_454 1_454 ?
F1 Ba1 O3 50.2(4) 2_464 1_454 ?
O8 Ba1 O3 118.6(5) 2_564 1_454 ?
O7 Ba1 O3 101.5(5) 2_565 1_454 ?
O9 Ba1 O3 50.6(4) 2_464 1_454 ?
O6 Ba1 O3 102.1(5) 2_564 1_454 ?
F2 Ba1 W1 96.1(4) . 2_464 ?
O1 Ba1 W1 85.4(3) 4_464 2_464 ?
O7 Ba1 W1 79.9(4) . 2_464 ?
O2 Ba1 W1 129.7(3) . 2_464 ?
O9 Ba1 W1 81.3(3) 1_454 2_464 ?
F1 Ba1 W1 32.3(3) 2_464 2_464 ?
O8 Ba1 W1 136.9(4) 2_564 2_464 ?
O7 Ba1 W1 69.9(3) 2_565 2_464 ?
O9 Ba1 W1 26.3(3) 2_464 2_464 ?
O6 Ba1 W1 133.7(4) 2_564 2_464 ?
O3 Ba1 W1 31.9(3) 1_454 2_464 ?
O5 Ba2 F1 67.9(5) . 3_455 ?
O5 Ba2 O6 135.7(6) . 3_556 ?
F1 Ba2 O6 97.3(5) 3_455 3_556 ?
O5 Ba2 F3 113.0(5) . 1_556 ?
F1 Ba2 F3 171.4(5) 3_455 1_556 ?
O6 Ba2 F3 76.1(5) 3_556 1_556 ?
O5 Ba2 O1 159.8(5) . 1_556 ?
F1 Ba2 O1 126.5(4) 3_455 1_556 ?
O6 Ba2 O1 61.5(5) 3_556 1_556 ?
F3 Ba2 O1 55.2(4) 1_556 1_556 ?
O5 Ba2 O2 107.5(5) . 4_465 ?
F1 Ba2 O2 74.6(4) 3_455 4_465 ?
O6 Ba2 O2 108.0(5) 3_556 4_465 ?
F3 Ba2 O2 112.4(5) 1_556 4_465 ?
O1 Ba2 O2 68.2(4) 1_556 4_465 ?
O5 Ba2 F2 76.1(5) . 4_565 ?
F1 Ba2 F2 62.6(4) 3_455 4_565 ?
O6 Ba2 F2 60.5(5) 3_556 4_565 ?
F3 Ba2 F2 109.0(5) 1_556 4_565 ?
O1 Ba2 F2 122.0(5) 1_556 4_565 ?
O2 Ba2 F2 132.2(4) 4_465 4_565 ?
O5 Ba2 F3 64.2(5) . 4_465 ?
F1 Ba2 F3 102.2(4) 3_455 4_465 ?
O6 Ba2 F3 157.1(5) 3_556 4_465 ?
F3 Ba2 F3 85.5(4) 1_556 4_465 ?
O1 Ba2 F3 96.9(4) 1_556 4_465 ?
O2 Ba2 F3 66.6(5) 4_465 4_465 ?
F2 Ba2 F3 140.3(4) 4_565 4_465 ?
O5 Ba2 O5 83.8(4) . 4_565 ?
F1 Ba2 O5 111.7(4) 3_455 4_565 ?
O6 Ba2 O5 62.6(5) 3_556 4_565 ?
F3 Ba2 O5 60.5(4) 1_556 4_565 ?
O1 Ba2 O5 100.9(4) 1_556 4_565 ?
O2 Ba2 O5 168.7(5) 4_465 4_565 ?
F2 Ba2 O5 50.5(4) 4_565 4_565 ?
F3 Ba2 O5 119.2(5) 4_465 4_565 ?
O5 Ba2 O9 134.7(5) . 4_465 ?
F1 Ba2 O9 67.6(4) 3_455 4_465 ?
O6 Ba2 O9 59.1(5) 3_556 4_465 ?
F3 Ba2 O9 112.3(5) 1_556 4_465 ?
O1 Ba2 O9 59.3(4) 1_556 4_465 ?
O2 Ba2 O9 51.8(4) 4_465 4_465 ?
F2 Ba2 O9 90.9(4) 4_565 4_465 ?
F3 Ba2 O9 118.3(4) 4_465 4_465 ?
O5 Ba2 O9 120.8(4) 4_565 4_465 ?
O5 Ba2 O4 109.9(5) . 1_556 ?
F1 Ba2 O4 137.8(4) 3_455 1_556 ?
O6 Ba2 O4 108.2(5) 3_556 1_556 ?
F3 Ba2 O4 50.6(4) 1_556 1_556 ?
O1 Ba2 O4 49.9(4) 1_556 1_556 ?
O2 Ba2 O4 65.9(4) 4_465 1_556 ?
F2 Ba2 O4 159.6(4) 4_565 1_556 ?
F3 Ba2 O4 48.9(4) 4_465 1_556 ?
O5 Ba2 O4 109.8(4) 4_565 1_556 ?
O9 Ba2 O4 97.3(4) 4_465 1_556 ?
O5 Ba2 W2 133.2(4) . 1_556 ?
F1 Ba2 W2 153.5(3) 3_455 1_556 ?
O6 Ba2 W2 77.3(4) 3_556 1_556 ?
F3 Ba2 W2 31.0(3) 1_556 1_556 ?
O1 Ba2 W2 28.8(3) 1_556 1_556 ?
O2 Ba2 W2 82.4(3) 4_465 1_556 ?
F2 Ba2 W2 130.8(3) 4_565 1_556 ?
F3 Ba2 W2 79.9(3) 4_465 1_556 ?
O5 Ba2 W2 89.1(3) 4_565 1_556 ?
O9 Ba2 W2 88.0(3) 4_465 1_556 ?
O4 Ba2 W2 31.8(3) 1_556 1_556 ?
O6 I1 O7 105.7(8) . . ?
O6 I1 O8 94.8(8) . . ?
O7 I1 O8 95.5(8) . . ?
O6 I1 Ba2 38.1(6) . 3_444 ?
O7 I1 Ba2 72.3(5) . 3_444 ?
O8 I1 Ba2 115.6(6) . 3_444 ?
O6 I1 Ba1 51.4(6) . 2_565 ?
O7 I1 Ba1 97.5(6) . 2_565 ?
O8 I1 Ba1 44.4(5) . 2_565 ?
Ba2 I1 Ba1 73.99(7) 3_444 2_565 ?
W1 F1 Ba2 140.4(7) . 3_545 ?
W1 F1 Ba1 100.4(5) . 2_665 ?
Ba2 F1 Ba1 117.2(5) 3_545 2_665 ?
W2 F2 Ba1 124.2(7) . . ?
W2 F2 Ba2 110.9(6) . 4_464 ?
Ba1 F2 Ba2 115.2(5) . 4_464 ?
W2 F3 Ba2 102.1(6) . 1_554 ?
W2 F3 Ba2 115.6(7) . 4_564 ?
Ba2 F3 Ba2 110.2(5) 1_554 4_564 ?
W2 O1 Ba1 135.1(7) . 4_565 ?
W2 O1 Ba2 102.1(6) . 1_554 ?
Ba1 O1 Ba2 116.0(5) 4_565 1_554 ?
W1 O2 Ba1 124.1(7) . . ?
W1 O2 Ba2 109.3(7) . 4_564 ?
Ba1 O2 Ba2 119.5(5) . 4_564 ?
W1 O3 W1 150.8(9) . 2_565 ?
W1 O3 Ba1 95.7(6) . 1_656 ?
W1 O3 Ba1 89.5(6) 2_565 1_656 ?
W2 O4 W2 154.9(10) 4_464 . ?
W2 O4 Ba2 107.5(8) 4_464 1_554 ?
W2 O4 Ba2 86.0(7) . 1_554 ?
W2 O5 Ba2 132.2(9) . . ?
W2 O5 Ba2 104.5(6) . 4_464 ?
Ba2 O5 Ba2 106.4(6) . 4_464 ?
I1 O6 Ba2 118.7(9) . 3_444 ?
I1 O6 Ba1 102.8(7) . 2_565 ?
Ba2 O6 Ba1 106.0(6) 3_444 2_565 ?
I1 O7 Ba1 124.1(8) . . ?
I1 O7 Ba1 118.6(7) . 2_564 ?
Ba1 O7 Ba1 114.4(5) . 2_564 ?
I1 O8 W1 117.8(9) . . ?
I1 O8 Ba1 109.3(7) . 2_565 ?
W1 O8 Ba1 132.6(7) . 2_565 ?
W1 O9 Ba1 114.4(8) . 1_656 ?
W1 O9 Ba1 103.1(6) . 2_665 ?
Ba1 O9 Ba1 110.5(5) 1_656 2_665 ?
W1 O9 Ba2 96.8(6) . 4_564 ?
Ba1 O9 Ba2 103.4(5) 1_656 4_564 ?
Ba1 O9 Ba2 128.2(6) 2_665 4_564 ?

loop_
_geom_bond_atom_site_label_1
_geom_bond_atom_site_label_2
_geom_bond_distance
_geom_bond_site_symmetry_2
_geom_bond_publ_flag
W1 O9 1.736(15) . ?
W1 O2 1.759(15) . ?
W1 O3 1.848(18) . ?
W1 O3 2.018(17) 2_564 ?
W1 F1 2.070(13) . ?
W1 O8 2.145(16) . ?
W1 Ba1 3.816(3) 2_665 ?
W1 Ba2 3.863(3) 4_564 ?
W1 Ba1 3.900(3) 1_656 ?
W2 O5 1.837(17) . ?
W2 O4 1.840(18) 4_565 ?
W2 O1 1.850(15) . ?
W2 F2 1.938(15) . ?
W2 F3 1.979(17) . ?
W2 O4 1.984(17) . ?
W2 Ba2 3.754(3) 1_554 ?
Ba1 F2 2.695(15) . ?
Ba1 O1 2.751(15) 4_464 ?
Ba1 O7 2.764(16) . ?
Ba1 O2 2.806(15) . ?
Ba1 O9 2.847(17) 1_454 ?
Ba1 F1 2.854(15) 2_464 ?
Ba1 O8 2.959(18) 2_564 ?
Ba1 O7 2.977(17) 2_565 ?
Ba1 O9 3.028(15) 2_464 ?
Ba1 O6 3.197(19) 2_564 ?
Ba1 O3 3.257(17) 1_454 ?
Ba2 O5 2.723(18) . ?
Ba2 F1 2.754(14) 3_455 ?
Ba2 O6 2.80(2) 3_556 ?
Ba2 F3 2.802(16) 1_556 ?
Ba2 O1 2.900(17) 1_556 ?
Ba2 O2 2.907(15) 4_465 ?
Ba2 F2 2.972(17) 4_565 ?
Ba2 F3 3.012(17) 4_465 ?
Ba2 O5 3.221(18) 4_565 ?
Ba2 O9 3.251(17) 4_465 ?
Ba2 O4 3.33(2) 1_556 ?
I1 O6 1.784(17) . ?
I1 O7 1.793(16) . ?
I1 O8 1.871(17) . ?
